data_1557482
loop_
_publ_author_name
'Ranjan, Subham'
'Devarapalli, Ramesh'
'Kundu, Sudeshna'
'Saha, Subhankar'
'Deolka, Shubham'
'Vangala, Venu R.'
'Reddy, C. Malla'

_publ_section_title
;
 Isomorphism: `molecular similarity to crystal structure similarity' in
 multicomponent forms of analgesic drugs tolfenamic and mefenamic acid
;
_journal_issue 2
_journal_name_full IUCrJ
_journal_page_first 173
_journal_page_last 183
_journal_paper_doi 10.1107/S205225251901604X
_journal_volume 7
_journal_year 2020
_chemical_formula_moiety 'C14 H11 Cl N O2, C7 H11 N2, H2 O'
_chemical_formula_sum 'C21 H24 Cl N3 O3'
_chemical_formula_weight 401.88
_space_group_crystal_system triclinic
_space_group_IT_number 2
_space_group_name_Hall '-P 1'
_space_group_name_H-M_alt 'P -1'
_atom_sites_solution_hydrogens mixed
_atom_sites_solution_primary dual
_audit_creation_date 2019-10-09
_audit_creation_method
;
Olex2 1.3
(compiled 2019.09.11 svn.r3662 for OlexSys, GUI svn.r5938)
;
_cell_angle_alpha 101.784(6)
_cell_angle_beta 98.374(6)
_cell_angle_gamma 90.687(6)
_cell_formula_units_Z 2
_cell_length_a 7.7631(6)
_cell_length_b 8.0250(6)
_cell_length_c 16.2297(12)
_cell_measurement_reflns_used 2768
_cell_measurement_temperature 100.00(10)
_cell_measurement_theta_max 65.9260
_cell_measurement_theta_min 5.6170
_cell_volume 978.32(13)
_computing_cell_refinement 'CrysAlisPro 1.171.38.41 (Rigaku OD, 2015)'
_computing_data_collection 'CrysAlisPro 1.171.38.41 (Rigaku OD, 2015)'
_computing_data_reduction 'CrysAlisPro 1.171.38.41 (Rigaku OD, 2015)'
_computing_molecular_graphics 'Olex2 1.3 (Dolomanov et al., 2009)'
_computing_publication_material 'Olex2 1.3 (Dolomanov et al., 2009)'
_computing_structure_refinement 'ShelXL 2018/3 (Sheldrick, 2015)'
_computing_structure_solution 'SHELXT 2014/4 (Sheldrick, 2014)'
_diffrn_ambient_environment N~2~
_diffrn_ambient_temperature 100.00(10)
_diffrn_detector 'CCD plate'
_diffrn_detector_area_resol_mean 7.9580
_diffrn_detector_type Eos
_diffrn_measured_fraction_theta_full 0.982
_diffrn_measured_fraction_theta_max 0.982
_diffrn_measurement_details
;
List of Runs (angles in degrees, time in seconds):

  # Type    Start    End  Width  t~exp~   \w     \q     \k     \f   Frames
--------------------------------------------------------------------------
  1  \w    103.00 178.00   1.00    2.00    --  108.00 104.00  30.00   75
  2  \w    130.00 165.00   1.00    2.00    --  108.00 104.00  60.00   35
  3  \w    122.00 148.00   1.00    2.00    --   67.04 111.00  60.00   26
  4  \w    110.00 178.00   1.00    2.00    --  108.00 138.00  90.00   68
  5  \w    146.00 177.00   1.00    2.00    --  108.00  77.00 150.00   31
  6  \w    131.00 178.00   1.00    2.00    --  108.00 138.00 150.00   47
  7  \w    118.00 171.00   1.00    2.00    --  108.00 104.00 120.00   53
  8  \w    100.00 149.00   1.00    2.00    --   67.04 111.00 -30.00   49
  9  \w    108.00 134.00   1.00    2.00    --   67.04  61.00 -90.00   26
 10  \w    104.00 130.00   1.00    2.00    --   67.04 111.00 -90.00   26
 11  \w    109.00 139.00   1.00    2.00    --   67.04 111.00-120.00   30
 12  \w    112.00 143.00   1.00    2.00    --   67.04 118.00-166.00   31
 13  \w    139.00 167.00   1.00    2.00    --  108.00  65.00-180.00   28
 14  \w    130.00 177.00   1.00    2.00    --  108.00  21.00-150.00   47
 15  \w     87.00 142.00   1.00    2.00    --  108.00 138.00-120.00   55
 16  \w     74.00 127.00   1.00    2.00    --  108.00  65.00-180.00   53
 17  \w     82.00 108.00   1.00    2.00    --  108.00  21.00-180.00   26
 18  \w     82.00 107.00   1.00    2.00    --  108.00 -65.00 -60.00   25
 19  \w     85.00 110.00   1.00    2.00    --  108.00-104.00-120.00   25
 20  \w     69.00 109.00   1.00    2.00    --  108.00-104.00 -60.00   40
 21  \w     53.00 102.00   1.00    2.00    --   67.04-111.00 -90.00   49
 22  \w     49.00  74.00   1.00    2.00    --  108.00-104.00 -30.00   25
 23  \w     57.00 100.00   1.00    2.00    --  108.00-104.00  60.00   43
 24  \w     87.00 112.00   1.00    2.00    --  108.00-104.00  90.00   25
 25  \w     85.00 144.00   1.00    2.00    --  108.00 -65.00  90.00   59
 26  \w    148.00 174.00   1.00    2.00    --  108.00 -21.00 150.00   26
 27  \w     90.00 123.00   1.00    2.00    --  108.00 -21.00 150.00   33
 28  \w     93.00 170.00   1.00    2.00    --  108.00  43.00 150.00   77
 29  \w     84.00 175.00   1.00    2.00    --  108.00  54.00  90.00   91
 30  \w     83.00 151.00   1.00    2.00    --  108.00 -89.00 120.00   68
 31  \w     52.00 114.00   1.00    2.00    --  108.00 -77.00  60.00   62
 32  \w     52.00  77.00   1.00    2.00    --  108.00 -21.00 150.00   25
 33  \w     30.00  56.00   1.00    2.00    --  108.00 -65.00  90.00   26
 34  \w     27.00  71.00   1.00    2.00    --  108.00-104.00  90.00   44
 35  \w     -8.00  17.00   1.00    2.00    --   67.04 -61.00 -60.00   25
 36  \w     22.00  84.00   1.00    2.00    --   67.04 -61.00 -60.00   62
 37  \w     29.00  68.00   1.00    2.00    --  108.00-104.00-120.00   39
 38  \w    -29.00  81.00   1.00    1.00    --   26.08 -38.00-180.00  110
 39  \w     65.00 115.00   1.00    2.00    --  108.00  77.00 150.00   50
 40  \w     60.00  85.00   1.00    2.00    --  108.00  43.00 150.00   25
 41  \w     -4.00  87.00   1.00    1.00    --   26.08  57.00 150.00   91
 42  \w     -5.00  94.00   1.00    1.00    --   26.08  57.00  30.00   99
 43  \w     32.00  78.00   1.00    2.00    --   67.04  61.00 -90.00   46
 44  \w     57.00 145.00   1.00    2.00    --   67.04 178.00 -90.00   88
 45  \w    -17.00 151.00   1.00    2.00    --   67.04  15.00  90.00  168
;
_diffrn_measurement_device 'four-circle diffractometer'
_diffrn_measurement_device_type 'SuperNova, Dual, Cu at zero, Eos'
_diffrn_measurement_method '\w scans'
_diffrn_orient_matrix_type 'CrysAlisPro convention (1999,Acta A55,543-557)'
_diffrn_orient_matrix_UB_11 -0.0717363000
_diffrn_orient_matrix_UB_12 0.0652949000
_diffrn_orient_matrix_UB_13 0.0838550000
_diffrn_orient_matrix_UB_21 -0.1870542000
_diffrn_orient_matrix_UB_22 -0.0211658000
_diffrn_orient_matrix_UB_23 -0.0490465000
_diffrn_orient_matrix_UB_31 -0.0131770000
_diffrn_orient_matrix_UB_32 -0.1838922000
_diffrn_orient_matrix_UB_33 0.0136187000
_diffrn_radiation_monochromator mirror
_diffrn_radiation_probe x-ray
_diffrn_radiation_type 'Cu K\a'
_diffrn_radiation_wavelength 1.54184
_diffrn_reflns_av_R_equivalents 0.0456
_diffrn_reflns_av_unetI/netI 0.0539
_diffrn_reflns_Laue_measured_fraction_full 0.982
_diffrn_reflns_Laue_measured_fraction_max 0.982
_diffrn_reflns_limit_h_max 9
_diffrn_reflns_limit_h_min -9
_diffrn_reflns_limit_k_max 8
_diffrn_reflns_limit_k_min -9
_diffrn_reflns_limit_l_max 19
_diffrn_reflns_limit_l_min -16
_diffrn_reflns_number 6172
_diffrn_reflns_point_group_measured_fraction_full 0.982
_diffrn_reflns_point_group_measured_fraction_max 0.982
_diffrn_reflns_theta_full 66.157
_diffrn_reflns_theta_max 66.157
_diffrn_reflns_theta_min 2.814
_diffrn_source 'micro-focus sealed X-ray tube'
_diffrn_source_type 'SuperNova (Cu) X-ray Source'
_exptl_absorpt_coefficient_mu 1.957
_exptl_absorpt_correction_T_max 1.00000
_exptl_absorpt_correction_T_min 0.74683
_exptl_absorpt_correction_type multi-scan
_exptl_absorpt_process_details
;
CrysAlisPro 1.171.38.41 (Rigaku Oxford Diffraction, 2015)
Empirical absorption correction using spherical harmonics,
 implemented in SCALE3 ABSPACK scaling algorithm.
;
_exptl_crystal_colour colourless
_exptl_crystal_colour_primary colourless
_exptl_crystal_density_diffrn 1.364
_exptl_crystal_description block
_exptl_crystal_F_000 424
_exptl_crystal_size_max 0.65
_exptl_crystal_size_mid 0.45
_exptl_crystal_size_min 0.3
_refine_diff_density_max 0.268
_refine_diff_density_min -0.393
_refine_diff_density_rms 0.063
_refine_ls_extinction_method none
_refine_ls_goodness_of_fit_ref 1.047
_refine_ls_hydrogen_treatment constr
_refine_ls_matrix_type full
_refine_ls_number_parameters 265
_refine_ls_number_reflns 3366
_refine_ls_number_restraints 2
_refine_ls_restrained_S_all 1.046
_refine_ls_R_factor_all 0.0583
_refine_ls_R_factor_gt 0.0495
_refine_ls_shift/su_max 0.000
_refine_ls_shift/su_mean 0.000
_refine_ls_structure_factor_coef Fsqd
_refine_ls_weighting_details 'w=1/[\s^2^(Fo^2^)+(0.1000P)^2^] where P=(Fo^2^+2Fc^2^)/3'
_refine_ls_weighting_scheme calc
_refine_ls_wR_factor_gt 0.1406
_refine_ls_wR_factor_ref 0.1551
_reflns_Friedel_coverage 0.000
_reflns_number_gt 2829
_reflns_number_total 3366
_reflns_threshold_expression 'I > 2\s(I)'
_cod_data_source_file ed5019.cif
_cod_data_source_block tfa-dmap-H2O_1-1-1
_cod_database_code 1557482
_shelx_shelxl_version_number 2018/3
_chemical_oxdiff_formula 'C H N O Cl'
_shelx_space_group_comment
;
The symmetry employed for this shelxl refinement is uniquely defined
by the following loop, which should always be used as a source of
symmetry information in preference to the above space-group names.
They are only intended as comments.
;
_shelx_estimated_absorpt_t_max 0.591
_shelx_estimated_absorpt_t_min 0.363
_reflns_odcompleteness_completeness 96.26
_reflns_odcompleteness_iscentric 1
_reflns_odcompleteness_theta 66.97
_olex2_refinement_description
;
1. Fixed Uiso
 At 1.2 times of:
  All C(H) groups, All N(H) groups
 At 1.5 times of:
  All C(H,H,H) groups, All O(H,H) groups
2. Restrained distances
 N1-H1 = N3-H3A
 0.87 with sigma of 0.02
3.a Fixed occupancy and ADP/Uiso:
 H1, H3A
3.b Free rotating group:
 O3(H3B,H3C)
3.c Aromatic/amide H refined with riding coordinates:
 C3(H3), C4(H4), C5(H5), C6(H6), C11(H11), C12(H12), C13(H13), C16(H16),
 C17(H17), C18(H18), C19(H19)
3.d Idealised Me refined as rotating group:
 C14(H14A,H14B,H14C), C20(H20A,H20B,H20C), C21(H21A,H21B,H21C)
;
_olex2_submission_special_instructions 'No special instructions were received'
_oxdiff_exptl_absorpt_empirical_details
;
Empirical correction (ABSPACK) includes:
- Absorption correction using spherical harmonics
- Frame scaling
;
_oxdiff_exptl_absorpt_empirical_full_max 2.481
_oxdiff_exptl_absorpt_empirical_full_min 0.430

loop_
_space_group_symop_operation_xyz
'x, y, z'
'-x, -y, -z'

loop_
_atom_site_label
_atom_site_type_symbol
_atom_site_fract_x
_atom_site_fract_y
_atom_site_fract_z
_atom_site_U_iso_or_equiv
_atom_site_adp_type
_atom_site_occupancy
_atom_site_site_symmetry_order
_atom_site_calc_flag
_atom_site_refinement_flags_posn
_atom_site_refinement_flags_adp
_atom_site_refinement_flags_occupancy
_atom_site_disorder_assembly
_atom_site_disorder_group
Cl1 Cl 0.71478(8) 1.19551(8) 0.09186(4) 0.0382(2) Uani 1 1 d . . . . .
O1 O 0.55610(19) 0.50022(19) 0.34168(9) 0.0184(3) Uani 1 1 d . . . . .
O2 O 0.2900(2) 0.3879(2) 0.33746(9) 0.0235(4) Uani 1 1 d . . . . .
N1 N 0.5891(2) 0.6832(2) 0.22370(11) 0.0189(4) Uani 1 1 d D . . . .
H1 H 0.632(3) 0.644(3) 0.2675(13) 0.023 Uiso 1 1 d D U . . .
C1 C 0.4003(3) 0.4534(3) 0.30404(13) 0.0165(4) Uani 1 1 d . . . . .
C2 C 0.3510(3) 0.4762(3) 0.21393(12) 0.0158(4) Uani 1 1 d . . . . .
C3 C 0.2057(3) 0.3808(3) 0.16440(13) 0.0191(5) Uani 1 1 d . . . . .
H3 H 0.138223 0.312301 0.190192 0.023 Uiso 1 1 calc R U . . .
C4 C 0.1577(3) 0.3833(3) 0.07941(13) 0.0202(5) Uani 1 1 d . . . . .
H4 H 0.059467 0.316841 0.046904 0.024 Uiso 1 1 calc R U . . .
C5 C 0.2558(3) 0.4848(3) 0.04242(13) 0.0196(5) Uani 1 1 d . . . . .
H5 H 0.224741 0.486961 -0.016158 0.024 Uiso 1 1 calc R U . . .
C6 C 0.3985(3) 0.5832(3) 0.08960(13) 0.0187(5) Uani 1 1 d . . . . .
H6 H 0.463255 0.652319 0.062928 0.022 Uiso 1 1 calc R U . . .
C7 C 0.4488(3) 0.5822(3) 0.17584(12) 0.0164(4) Uani 1 1 d . . . . .
C8 C 0.7048(3) 0.7760(3) 0.18860(12) 0.0174(4) Uani 1 1 d . . . . .
C9 C 0.6521(3) 0.9261(3) 0.16129(13) 0.0192(5) Uani 1 1 d . . . . .
C10 C 0.7739(3) 1.0089(3) 0.12682(13) 0.0221(5) Uani 1 1 d . . . . .
C11 C 0.9410(3) 0.9541(3) 0.12046(13) 0.0235(5) Uani 1 1 d . . . . .
H11 H 1.019648 1.014610 0.096356 0.028 Uiso 1 1 calc R U . . .
C12 C 0.9908(3) 0.8089(3) 0.15005(13) 0.0239(5) Uani 1 1 d . . . . .
H12 H 1.105763 0.770816 0.147895 0.029 Uiso 1 1 calc R U . . .
C13 C 0.8730(3) 0.7196(3) 0.18268(13) 0.0211(5) Uani 1 1 d . . . . .
H13 H 0.906808 0.618410 0.201333 0.025 Uiso 1 1 calc R U . . .
C14 C 0.4742(3) 0.9944(3) 0.17044(15) 0.0260(5) Uani 1 1 d . . . . .
H14A H 0.399969 0.969990 0.114762 0.039 Uiso 1 1 calc R U . . .
H14B H 0.485313 1.117807 0.192393 0.039 Uiso 1 1 calc R U . . .
H14C H 0.421737 0.939728 0.210121 0.039 Uiso 1 1 calc R U . . .
N2 N 1.0721(2) -0.1642(2) 0.39099(11) 0.0182(4) Uani 1 1 d . . . . .
N3 N 0.7483(2) 0.2296(2) 0.36356(11) 0.0206(4) Uani 1 1 d D . . . .
H3A H 0.686(3) 0.315(3) 0.3581(16) 0.025 Uiso 1 1 d D U . . .
C15 C 0.9658(3) -0.0372(3) 0.38155(12) 0.0168(5) Uani 1 1 d . . . . .
C16 C 0.7972(3) -0.0329(3) 0.40652(12) 0.0181(5) Uani 1 1 d . . . . .
H16 H 0.755859 -0.123390 0.429126 0.022 Uiso 1 1 calc R U . . .
C17 C 0.6955(3) 0.1016(3) 0.39784(13) 0.0210(5) Uani 1 1 d . . . . .
H17 H 0.584757 0.105302 0.416360 0.025 Uiso 1 1 calc R U . . .
C18 C 0.9055(3) 0.2286(3) 0.33753(13) 0.0203(5) Uani 1 1 d . . . . .
H18 H 0.939643 0.319054 0.312840 0.024 Uiso 1 1 calc R U . . .
C19 C 1.0162(3) 0.1009(3) 0.34587(12) 0.0194(5) Uani 1 1 d . . . . .
H19 H 1.127176 0.103771 0.327922 0.023 Uiso 1 1 calc R U . . .
C20 C 1.0111(3) -0.3132(3) 0.41870(14) 0.0230(5) Uani 1 1 d . . . . .
H20A H 0.990128 -0.279973 0.477822 0.034 Uiso 1 1 calc R U . . .
H20B H 1.099653 -0.399269 0.414717 0.034 Uiso 1 1 calc R U . . .
H20C H 0.902533 -0.360411 0.382186 0.034 Uiso 1 1 calc R U . . .
C21 C 1.2516(3) -0.1569(3) 0.37506(14) 0.0236(5) Uani 1 1 d . . . . .
H21A H 1.253702 -0.184044 0.313554 0.035 Uiso 1 1 calc R U . . .
H21B H 1.318579 -0.239604 0.401828 0.035 Uiso 1 1 calc R U . . .
H21C H 1.303167 -0.042064 0.399092 0.035 Uiso 1 1 calc R U . . .
O3 O 0.3861(2) 0.2898(2) 0.49152(9) 0.0242(4) Uani 1 1 d G . . . .
H3B H 0.369199 0.343147 0.449617 0.036 Uiso 1 1 d G U . . .
H3C H 0.402851 0.370491 0.537047 0.036 Uiso 1 1 d G U . . .

loop_
_atom_site_aniso_label
_atom_site_aniso_U_11
_atom_site_aniso_U_22
_atom_site_aniso_U_33
_atom_site_aniso_U_23
_atom_site_aniso_U_13
_atom_site_aniso_U_12
Cl1 0.0351(4) 0.0322(4) 0.0524(4) 0.0256(3) 0.0007(3) -0.0065(3)
O1 0.0178(7) 0.0182(8) 0.0180(7) 0.0044(6) -0.0018(6) -0.0010(6)
O2 0.0238(8) 0.0261(9) 0.0217(7) 0.0090(6) 0.0016(6) -0.0067(7)
N1 0.0191(9) 0.0213(10) 0.0147(8) 0.0047(7) -0.0034(7) -0.0067(7)
C1 0.0174(10) 0.0136(11) 0.0182(10) 0.0027(8) 0.0028(8) -0.0008(8)
C2 0.0155(10) 0.0124(10) 0.0175(10) 0.0002(7) 0.0002(8) 0.0006(8)
C3 0.0159(10) 0.0184(11) 0.0215(10) 0.0009(8) 0.0028(8) -0.0022(8)
C4 0.0162(10) 0.0185(11) 0.0224(10) -0.0001(8) -0.0017(8) -0.0036(8)
C5 0.0213(11) 0.0206(12) 0.0148(9) 0.0011(8) -0.0004(8) 0.0001(9)
C6 0.0167(10) 0.0198(11) 0.0190(10) 0.0026(8) 0.0030(8) -0.0019(8)
C7 0.0137(10) 0.0137(11) 0.0201(10) -0.0001(8) 0.0017(8) 0.0010(8)
C8 0.0177(10) 0.0179(11) 0.0147(9) 0.0023(8) -0.0012(7) -0.0046(8)
C9 0.0196(11) 0.0181(11) 0.0178(10) 0.0023(8) -0.0020(8) -0.0040(9)
C10 0.0242(11) 0.0192(12) 0.0214(10) 0.0042(8) -0.0012(8) -0.0078(9)
C11 0.0223(11) 0.0277(13) 0.0187(10) 0.0016(9) 0.0024(8) -0.0111(9)
C12 0.0161(10) 0.0296(13) 0.0207(10) -0.0050(9) 0.0000(8) -0.0042(9)
C13 0.0191(11) 0.0210(12) 0.0191(10) -0.0015(8) -0.0021(8) -0.0010(9)
C14 0.0202(11) 0.0239(13) 0.0319(12) 0.0046(9) -0.0004(9) 0.0003(9)
N2 0.0152(9) 0.0179(10) 0.0201(8) 0.0030(7) 0.0002(7) -0.0014(7)
N3 0.0188(10) 0.0192(10) 0.0218(9) 0.0025(7) -0.0013(7) 0.0015(8)
C15 0.0162(10) 0.0187(11) 0.0118(9) -0.0026(8) -0.0017(7) -0.0029(8)
C16 0.0163(10) 0.0200(11) 0.0155(9) 0.0005(8) -0.0007(8) -0.0053(8)
C17 0.0154(10) 0.0223(12) 0.0211(10) -0.0022(8) -0.0012(8) -0.0035(9)
C18 0.0212(11) 0.0200(12) 0.0174(10) 0.0027(8) -0.0018(8) -0.0045(9)
C19 0.0185(10) 0.0213(12) 0.0165(9) -0.0001(8) 0.0022(8) -0.0038(9)
C20 0.0226(11) 0.0192(12) 0.0266(11) 0.0047(9) 0.0018(9) -0.0003(9)
C21 0.0180(11) 0.0242(12) 0.0271(11) 0.0022(9) 0.0029(9) 0.0010(9)
O3 0.0318(9) 0.0214(9) 0.0193(7) 0.0045(6) 0.0029(7) 0.0008(7)

loop_
_atom_type_symbol
_atom_type_description
_atom_type_scat_dispersion_real
_atom_type_scat_dispersion_imag
_atom_type_scat_source
C C 0.0181 0.0091 'International Tables Vol C Tables 4.2.6.8 and 6.1.1.4'
H H 0.0000 0.0000 'International Tables Vol C Tables 4.2.6.8 and 6.1.1.4'
Cl Cl 0.3639 0.7018 'International Tables Vol C Tables 4.2.6.8 and 6.1.1.4'
N N 0.0311 0.0180 'International Tables Vol C Tables 4.2.6.8 and 6.1.1.4'
O O 0.0492 0.0322 'International Tables Vol C Tables 4.2.6.8 and 6.1.1.4'

loop_
_geom_angle_atom_site_label_1
_geom_angle_atom_site_label_2
_geom_angle_atom_site_label_3
_geom_angle
_geom_angle_site_symmetry_1
_geom_angle_site_symmetry_3
_geom_angle_publ_flag
C7 N1 H1 111.7(18) . . ?
C7 N1 C8 123.71(17) . . ?
C8 N1 H1 117.0(18) . . ?
O1 C1 C2 117.89(18) . . ?
O2 C1 O1 123.62(18) . . ?
O2 C1 C2 118.47(18) . . ?
C3 C2 C1 117.71(19) . . ?
C3 C2 C7 118.85(18) . . ?
C7 C2 C1 123.37(18) . . ?
C2 C3 H3 119.0 . . ?
C4 C3 C2 122.1(2) . . ?
C4 C3 H3 119.0 . . ?
C3 C4 H4 120.7 . . ?
C3 C4 C5 118.63(19) . . ?
C5 C4 H4 120.7 . . ?
C4 C5 H5 119.5 . . ?
C4 C5 C6 121.03(19) . . ?
C6 C5 H5 119.5 . . ?
C5 C6 H6 119.5 . . ?
C5 C6 C7 121.0(2) . . ?
C7 C6 H6 119.5 . . ?
N1 C7 C2 120.42(18) . . ?
N1 C7 C6 121.2(2) . . ?
C6 C7 C2 118.35(19) . . ?
C9 C8 N1 120.26(19) . . ?
C13 C8 N1 119.3(2) . . ?
C13 C8 C9 120.4(2) . . ?
C8 C9 C14 121.6(2) . . ?
C10 C9 C8 116.5(2) . . ?
C10 C9 C14 121.9(2) . . ?
C9 C10 Cl1 118.28(17) . . ?
C11 C10 Cl1 118.06(18) . . ?
C11 C10 C9 123.6(2) . . ?
C10 C11 H11 120.7 . . ?
C10 C11 C12 118.6(2) . . ?
C12 C11 H11 120.7 . . ?
C11 C12 H12 120.0 . . ?
C13 C12 C11 119.9(2) . . ?
C13 C12 H12 120.0 . . ?
C8 C13 H13 119.5 . . ?
C12 C13 C8 120.9(2) . . ?
C12 C13 H13 119.5 . . ?
C9 C14 H14A 109.5 . . ?
C9 C14 H14B 109.5 . . ?
C9 C14 H14C 109.5 . . ?
H14A C14 H14B 109.5 . . ?
H14A C14 H14C 109.5 . . ?
H14B C14 H14C 109.5 . . ?
C15 N2 C20 120.55(18) . . ?
C15 N2 C21 121.24(19) . . ?
C21 N2 C20 118.20(18) . . ?
C17 N3 H3A 122.7(18) . . ?
C18 N3 H3A 116.7(18) . . ?
C18 N3 C17 120.54(19) . . ?
N2 C15 C16 121.8(2) . . ?
N2 C15 C19 121.48(19) . . ?
C16 C15 C19 116.7(2) . . ?
C15 C16 H16 120.1 . . ?
C17 C16 C15 119.7(2) . . ?
C17 C16 H16 120.1 . . ?
N3 C17 C16 121.6(2) . . ?
N3 C17 H17 119.2 . . ?
C16 C17 H17 119.2 . . ?
N3 C18 H18 119.3 . . ?
N3 C18 C19 121.4(2) . . ?
C19 C18 H18 119.3 . . ?
C15 C19 H19 120.0 . . ?
C18 C19 C15 120.0(2) . . ?
C18 C19 H19 120.0 . . ?
N2 C20 H20A 109.5 . . ?
N2 C20 H20B 109.5 . . ?
N2 C20 H20C 109.5 . . ?
H20A C20 H20B 109.5 . . ?
H20A C20 H20C 109.5 . . ?
H20B C20 H20C 109.5 . . ?
N2 C21 H21A 109.5 . . ?
N2 C21 H21B 109.5 . . ?
N2 C21 H21C 109.5 . . ?
H21A C21 H21B 109.5 . . ?
H21A C21 H21C 109.5 . . ?
H21B C21 H21C 109.5 . . ?
H3B O3 H3C 104.5 . . ?

loop_
_geom_bond_atom_site_label_1
_geom_bond_atom_site_label_2
_geom_bond_distance
_geom_bond_site_symmetry_2
_geom_bond_publ_flag
Cl1 C10 1.750(2) . ?
O1 C1 1.288(3) . ?
O2 C1 1.242(3) . ?
N1 H1 0.860(16) . ?
N1 C7 1.386(3) . ?
N1 C8 1.412(3) . ?
C1 C2 1.506(3) . ?
C2 C3 1.403(3) . ?
C2 C7 1.421(3) . ?
C3 H3 0.9500 . ?
C3 C4 1.380(3) . ?
C4 H4 0.9500 . ?
C4 C5 1.386(3) . ?
C5 H5 0.9500 . ?
C5 C6 1.387(3) . ?
C6 H6 0.9500 . ?
C6 C7 1.399(3) . ?
C8 C9 1.411(3) . ?
C8 C13 1.397(3) . ?
C9 C10 1.393(3) . ?
C9 C14 1.508(3) . ?
C10 C11 1.386(3) . ?
C11 H11 0.9500 . ?
C11 C12 1.387(3) . ?
C12 H12 0.9500 . ?
C12 C13 1.382(3) . ?
C13 H13 0.9500 . ?
C14 H14A 0.9800 . ?
C14 H14B 0.9800 . ?
C14 H14C 0.9800 . ?
N2 C15 1.338(3) . ?
N2 C20 1.457(3) . ?
N2 C21 1.456(3) . ?
N3 H3A 0.857(17) . ?
N3 C17 1.350(3) . ?
N3 C18 1.348(3) . ?
C15 C16 1.424(3) . ?
C15 C19 1.426(3) . ?
C16 H16 0.9500 . ?
C16 C17 1.363(3) . ?
C17 H17 0.9500 . ?
C18 H18 0.9500 . ?
C18 C19 1.361(3) . ?
C19 H19 0.9500 . ?
C20 H20A 0.9800 . ?
C20 H20B 0.9800 . ?
C20 H20C 0.9800 . ?
C21 H21A 0.9800 . ?
C21 H21B 0.9800 . ?
C21 H21C 0.9800 . ?
O3 H3B 0.8702 . ?
O3 H3C 0.8699 . ?

loop_
_geom_torsion_atom_site_label_1
_geom_torsion_atom_site_label_2
_geom_torsion_atom_site_label_3
_geom_torsion_atom_site_label_4
_geom_torsion
_geom_torsion_site_symmetry_1
_geom_torsion_site_symmetry_2
_geom_torsion_site_symmetry_3
_geom_torsion_site_symmetry_4
_geom_torsion_publ_flag
Cl1 C10 C11 C12 178.31(15) . . . . ?
O1 C1 C2 C3 160.81(18) . . . . ?
O1 C1 C2 C7 -16.0(3) . . . . ?
O2 C1 C2 C3 -17.9(3) . . . . ?
O2 C1 C2 C7 165.26(19) . . . . ?
N1 C8 C9 C10 -179.49(17) . . . . ?
N1 C8 C9 C14 1.5(3) . . . . ?
N1 C8 C13 C12 -178.86(17) . . . . ?
C1 C2 C3 C4 -175.19(19) . . . . ?
C1 C2 C7 N1 -5.7(3) . . . . ?
C1 C2 C7 C6 175.00(18) . . . . ?
C2 C3 C4 C5 -0.6(3) . . . . ?
C3 C2 C7 N1 177.53(18) . . . . ?
C3 C2 C7 C6 -1.8(3) . . . . ?
C3 C4 C5 C6 -0.5(3) . . . . ?
C4 C5 C6 C7 0.4(3) . . . . ?
C5 C6 C7 N1 -178.59(19) . . . . ?
C5 C6 C7 C2 0.7(3) . . . . ?
C7 N1 C8 C9 74.5(3) . . . . ?
C7 N1 C8 C13 -106.7(2) . . . . ?
C7 C2 C3 C4 1.8(3) . . . . ?
C8 N1 C7 C2 172.20(19) . . . . ?
C8 N1 C7 C6 -8.5(3) . . . . ?
C8 C9 C10 Cl1 179.93(15) . . . . ?
C8 C9 C10 C11 -1.6(3) . . . . ?
C9 C8 C13 C12 0.0(3) . . . . ?
C9 C10 C11 C12 -0.1(3) . . . . ?
C10 C11 C12 C13 1.9(3) . . . . ?
C11 C12 C13 C8 -1.8(3) . . . . ?
C13 C8 C9 C10 1.7(3) . . . . ?
C13 C8 C9 C14 -177.27(18) . . . . ?
C14 C9 C10 Cl1 -1.1(3) . . . . ?
C14 C9 C10 C11 177.3(2) . . . . ?
N2 C15 C16 C17 178.19(18) . . . . ?
N2 C15 C19 C18 -179.67(18) . . . . ?
N3 C18 C19 C15 1.0(3) . . . . ?
C15 C16 C17 N3 2.0(3) . . . . ?
C16 C15 C19 C18 0.3(3) . . . . ?
C17 N3 C18 C19 -0.9(3) . . . . ?
C18 N3 C17 C16 -0.7(3) . . . . ?
C19 C15 C16 C17 -1.8(3) . . . . ?
C20 N2 C15 C16 6.8(3) . . . . ?
C20 N2 C15 C19 -173.16(17) . . . . ?
C21 N2 C15 C16 -172.37(17) . . . . ?
C21 N2 C15 C19 7.6(3) . . . . ?
